data_4133219
loop_
_publ_author_name
'Chu, Jiaxiang'
'Carroll, Timothy G.'
'Wu, Guang'
'Telser, Joshua'
'Dobrovetsky, Roman'
'M\'enard, Gabriel'

_publ_section_title
;
 Probing Hydrogen Atom Transfer at a Phosphorus(V) Oxide Bond Using a
 &quot;Bulky Hydrogen Atom&quot; Surrogate: Analogies to PCET.
;
_journal_issue 45
_journal_name_full 'Journal of the American Chemical Society'
_journal_page_first 15375
_journal_page_last 15383
_journal_paper_doi 10.1021/jacs.8b09063
_journal_volume 140
_journal_year 2018
_chemical_formula_sum 'C54 H53 Cl4 F3 N O4 P S Si V'
_chemical_formula_weight 1162.86
_space_group_crystal_system monoclinic
_space_group_IT_number 14
_space_group_name_Hall '-P 2yn'
_space_group_name_H-M_alt 'P 1 21/n 1'
_atom_sites_solution_hydrogens geom
_audit_creation_method SHELXL-2016/6
_cell_angle_alpha 90
_cell_angle_beta 92.53(13)
_cell_angle_gamma 90
_cell_formula_units_Z 4
_cell_length_a 12.989(14)
_cell_length_b 13.604(11)
_cell_length_c 31.33(6)
_cell_measurement_reflns_used 170
_cell_measurement_temperature 100(2)
_cell_measurement_theta_max 10.48
_cell_measurement_theta_min 1.55
_cell_volume 5531(13)
_computing_structure_refinement 'SHELXL-2016/6 (Sheldrick, 2016)'
_computing_structure_solution 'SHELXT 2014/5 (Sheldrick, 2014)'
_diffrn_ambient_temperature 100(2)
_diffrn_measured_fraction_theta_full 0.967
_diffrn_measured_fraction_theta_max 0.967
_diffrn_measurement_device_type 'Bruker APEX II'
_diffrn_radiation_type MoK\a
_diffrn_radiation_wavelength 0.71073
_diffrn_reflns_av_R_equivalents 0.5168
_diffrn_reflns_av_unetI/netI 0.7621
_diffrn_reflns_Laue_measured_fraction_full 0.967
_diffrn_reflns_Laue_measured_fraction_max 0.967
_diffrn_reflns_limit_h_max 14
_diffrn_reflns_limit_h_min -14
_diffrn_reflns_limit_k_max 15
_diffrn_reflns_limit_k_min -12
_diffrn_reflns_limit_l_max 35
_diffrn_reflns_limit_l_min -36
_diffrn_reflns_number 20502
_diffrn_reflns_point_group_measured_fraction_full 0.967
_diffrn_reflns_point_group_measured_fraction_max 0.967
_diffrn_reflns_theta_full 24.421
_diffrn_reflns_theta_max 24.421
_diffrn_reflns_theta_min 1.301
_exptl_absorpt_coefficient_mu 0.519
_exptl_absorpt_correction_T_max 0.7450
_exptl_absorpt_correction_T_min 0.4669
_exptl_absorpt_correction_type multi-scan
_exptl_absorpt_process_details SADABS
_exptl_crystal_colour dark_brown
_exptl_crystal_density_diffrn 1.396
_exptl_crystal_description plate
_exptl_crystal_F_000 2400
_exptl_crystal_size_max 0.2
_exptl_crystal_size_mid 0.1
_exptl_crystal_size_min 0.05
_refine_diff_density_max 0.476
_refine_diff_density_min -0.580
_refine_diff_density_rms 0.115
_refine_ls_extinction_method none
_refine_ls_goodness_of_fit_ref 0.883
_refine_ls_hydrogen_treatment constr
_refine_ls_matrix_type full
_refine_ls_number_parameters 406
_refine_ls_number_reflns 8793
_refine_ls_number_restraints 0
_refine_ls_restrained_S_all 0.883
_refine_ls_R_factor_all 0.4212
_refine_ls_R_factor_gt 0.1316
_refine_ls_shift/su_max 0.000
_refine_ls_shift/su_mean 0.000
_refine_ls_structure_factor_coef Fsqd
_refine_ls_weighting_details 'w=1/[\s^2^(Fo^2^)+(0.0961P)^2^+0.5062P] where P=(Fo^2^+2Fc^2^)/3'
_refine_ls_weighting_scheme calc
_refine_ls_wR_factor_gt 0.2138
_refine_ls_wR_factor_ref 0.3371
_reflns_Friedel_coverage 0.000
_reflns_number_gt 2029
_reflns_number_total 8793
_reflns_threshold_expression 'I > 2\s(I)'
_cod_data_source_file ja8b09063_si_007.cif
_cod_data_source_block cjx171106_0m_a
_cod_original_cell_volume 5531(12)
_cod_original_sg_symbol_H-M 'P 21/n'
_cod_original_formula_sum 'C54 H53 Cl4 F3 N1 O4 P S Si V'
_cod_database_code 4133219
_shelx_shelxl_version_number 2016/6
_shelx_space_group_comment
;
The symmetry employed for this shelxl refinement is uniquely defined
by the following loop, which should always be used as a source of
symmetry information in preference to the above space-group names.
They are only intended as comments.
;

loop_
_space_group_symop_operation_xyz
'x, y, z'
'-x+1/2, y+1/2, -z+1/2'
'-x, -y, -z'
'x-1/2, -y-1/2, z-1/2'

loop_
_atom_site_label
_atom_site_type_symbol
_atom_site_fract_x
_atom_site_fract_y
_atom_site_fract_z
_atom_site_U_iso_or_equiv
_atom_site_adp_type
_atom_site_occupancy
_atom_site_site_symmetry_order
_atom_site_calc_flag
_atom_site_refinement_flags_posn
_atom_site_refinement_flags_adp
V1 V 0.5063(2) 0.3835(2) 0.79442(10) 0.0218(9) Uani 1 1 d . .
S1 S 0.2758(4) 0.5874(4) 0.50397(17) 0.0316(14) Uani 1 1 d . .
P1 P 0.5009(4) 0.4506(3) 0.89476(17) 0.0255(14) Uani 1 1 d . .
Si1 Si 0.2719(4) 0.5251(4) 0.91139(18) 0.0267(15) Uani 1 1 d . .
Cl1 Cl -0.0233(5) 0.6414(4) 0.4131(2) 0.0660(19) Uani 1 1 d . .
Cl2 Cl 0.0339(5) 0.4532(4) 0.38129(19) 0.0640(19) Uani 1 1 d . .
Cl3 Cl 0.5521(5) 0.8440(5) 0.5087(2) 0.069(2) Uani 1 1 d . .
Cl4 Cl 0.4855(5) 0.8272(6) 0.4204(2) 0.092(3) Uani 1 1 d . .
O1 O 0.3889(10) 0.4719(8) 0.9082(4) 0.0356(17) Uani 1 1 d . .
O3 O 0.2809(9) 0.6825(8) 0.5247(4) 0.0356(17) Uani 1 1 d . .
N2 N 0.5377(10) 0.4877(9) 0.7574(4) 0.018(2) Uani 1 1 d . .
F2 F 0.4559(9) 0.5472(9) 0.5392(4) 0.073(4) Uani 1 1 d . .
N1 N 0.5029(12) 0.4237(10) 0.8452(5) 0.0356(17) Uani 1 1 d . .
F3 F 0.3669(10) 0.4190(8) 0.5208(4) 0.071(4) Uani 1 1 d . .
O2 O 0.1769(10) 0.5374(8) 0.5068(4) 0.0356(17) Uani 1 1 d . .
O4 O 0.3169(10) 0.5827(8) 0.4636(4) 0.0356(17) Uani 1 1 d . .
F1 F 0.3311(11) 0.5066(8) 0.5756(4) 0.079(5) Uani 1 1 d . .
N3 N 0.6093(10) 0.2858(9) 0.7913(4) 0.018(2) Uani 1 1 d . .
N4 N 0.3735(10) 0.3318(9) 0.7796(4) 0.018(2) Uani 1 1 d . .
C13 C 0.5200(13) 0.5886(11) 0.7669(6) 0.0195(16) Uani 1 1 d . .
C34 C 0.5410(13) 0.0404(13) 0.7156(6) 0.028(2) Uani 1 1 d . .
H34 H 0.525395 -0.014316 0.697638 0.034 Uiso 1 1 calc R U
C40 C 0.6156(16) 0.1922(13) 0.9762(6) 0.030(4) Uani 1 1 d . .
H40 H 0.639136 0.139129 0.993790 0.036 Uiso 1 1 calc R U
C24 C 0.5336(14) 0.4646(11) 0.6824(6) 0.0245(16) Uani 1 1 d . .
H24 H 0.461266 0.474976 0.682099 0.029 Uiso 1 1 calc R U
C18 C 0.5874(13) 0.6595(11) 0.7538(6) 0.0245(16) Uani 1 1 d . .
H18 H 0.642514 0.642318 0.736364 0.029 Uiso 1 1 calc R U
C25 C 0.7017(13) 0.2862(11) 0.8176(6) 0.0195(16) Uani 1 1 d . .
C30 C 0.7488(13) 0.3751(12) 0.8296(6) 0.0245(16) Uani 1 1 d . .
H30 H 0.719822 0.435314 0.819460 0.029 Uiso 1 1 calc R U
C32 C 0.5217(12) 0.1301(12) 0.7790(6) 0.021(3) Uani 1 1 d . .
H32 H 0.492413 0.136579 0.806139 0.026 Uiso 1 1 calc R U
C36 C 0.6329(13) 0.1883(13) 0.7269(5) 0.021(3) Uani 1 1 d . .
H36 H 0.680629 0.235408 0.717318 0.026 Uiso 1 1 calc R U
C26 C 0.7456(14) 0.2015(12) 0.8346(6) 0.0245(16) Uani 1 1 d . .
H26 H 0.712831 0.140428 0.828354 0.029 Uiso 1 1 calc R U
C12 C 0.3611(13) 0.2833(12) 0.7052(6) 0.0245(16) Uani 1 1 d . .
H12 H 0.398778 0.224857 0.711635 0.029 Uiso 1 1 calc R U
C37 C 0.5457(14) 0.3513(11) 0.9272(6) 0.0195(16) Uani 1 1 d . .
C27 C 0.8338(12) 0.2016(12) 0.8600(5) 0.020(5) Uani 1 1 d . .
H27 H 0.863948 0.141286 0.869336 0.024 Uiso 1 1 calc R U
C21 C 0.7460(14) 0.4340(12) 0.6827(6) 0.0277(18) Uani 1 1 d . .
H21 H 0.818131 0.422151 0.683096 0.033 Uiso 1 1 calc R U
C19 C 0.5930(13) 0.4686(11) 0.7196(6) 0.0195(16) Uani 1 1 d . .
C44 C 0.5974(13) 0.5838(12) 0.9465(6) 0.026(4) Uani 1 1 d . .
H44 H 0.564235 0.550010 0.968630 0.031 Uiso 1 1 calc R U
C10 C 0.2687(13) 0.3852(12) 0.6536(6) 0.028(2) Uani 1 1 d . .
H10 H 0.243945 0.396145 0.625029 0.034 Uiso 1 1 calc R U
C48 C 0.6282(13) 0.6010(11) 0.8712(6) 0.026(4) Uani 1 1 d . .
H48 H 0.614943 0.578885 0.842757 0.031 Uiso 1 1 calc R U
C7 C 0.3394(13) 0.3465(11) 0.7369(6) 0.0195(16) Uani 1 1 d . .
C15 C 0.4278(13) 0.7086(12) 0.8056(6) 0.0277(18) Uani 1 1 d . .
H15 H 0.372560 0.725821 0.823021 0.033 Uiso 1 1 calc R U
C17 C 0.5740(13) 0.7568(13) 0.7665(6) 0.0277(18) Uani 1 1 d . .
H17 H 0.618374 0.806607 0.756589 0.033 Uiso 1 1 calc R U
C6 C 0.1965(13) 0.2741(11) 0.7952(6) 0.0245(16) Uani 1 1 d . .
H6 H 0.171501 0.297401 0.768098 0.029 Uiso 1 1 calc R U
C2 C 0.3382(14) 0.2495(11) 0.8458(6) 0.0245(16) Uani 1 1 d . .
H2 H 0.408935 0.254442 0.854612 0.029 Uiso 1 1 calc R U
C33 C 0.4956(13) 0.0496(13) 0.7542(6) 0.030(4) Uani 1 1 d . .
H33 H 0.447939 0.002048 0.763488 0.036 Uiso 1 1 calc R U
C42 C 0.6476(14) 0.3268(13) 0.9321(6) 0.032(5) Uani 1 1 d . .
H42 H 0.696486 0.367106 0.918659 0.039 Uiso 1 1 calc R U
C35 C 0.6087(13) 0.1107(13) 0.7033(6) 0.030(4) Uani 1 1 d . .
H35 H 0.639834 0.103295 0.676643 0.036 Uiso 1 1 calc R U
C8 C 0.2773(13) 0.4342(11) 0.7266(6) 0.0245(16) Uani 1 1 d . .
H8 H 0.259928 0.479106 0.748373 0.029 Uiso 1 1 calc R U
C11 C 0.3286(13) 0.3034(12) 0.6634(6) 0.0277(18) Uani 1 1 d . .
H11 H 0.347692 0.260602 0.641115 0.033 Uiso 1 1 calc R U
C3 C 0.2700(13) 0.2067(12) 0.8725(6) 0.0277(18) Uani 1 1 d . .
H3 H 0.294943 0.182081 0.899338 0.033 Uiso 1 1 calc R U
C29 C 0.8370(14) 0.3767(13) 0.8561(6) 0.031(5) Uani 1 1 d . .
H29 H 0.868562 0.437808 0.863379 0.037 Uiso 1 1 calc R U
C9 C 0.2450(13) 0.4500(12) 0.6848(6) 0.0277(18) Uani 1 1 d . .
H9 H 0.205501 0.506876 0.677613 0.033 Uiso 1 1 calc R U
C53 C 0.0079(16) 0.5181(13) 0.4255(6) 0.044(6) Uani 1 1 d . .
H53A H 0.068624 0.516511 0.445719 0.053 Uiso 1 1 calc R U
H53B H -0.050516 0.487145 0.439670 0.053 Uiso 1 1 calc R U
C22 C 0.6888(14) 0.4307(12) 0.6449(6) 0.028(2) Uani 1 1 d . .
H22 H 0.721259 0.418898 0.618819 0.034 Uiso 1 1 calc R U
C4 C 0.1644(13) 0.1980(12) 0.8612(6) 0.028(2) Uani 1 1 d . .
H4 H 0.118781 0.169409 0.880604 0.034 Uiso 1 1 calc R U
C45 C 0.6628(14) 0.6675(12) 0.9549(6) 0.029(4) Uani 1 1 d . .
H45 H 0.675409 0.689543 0.983443 0.035 Uiso 1 1 calc R U
C14 C 0.4396(13) 0.6137(12) 0.7928(6) 0.0245(16) Uani 1 1 d . .
H14 H 0.392882 0.564671 0.801522 0.029 Uiso 1 1 calc R U
C43 C 0.5857(13) 0.5554(11) 0.9038(6) 0.0195(16) Uani 1 1 d . .
C16 C 0.4970(13) 0.7806(12) 0.7931(6) 0.028(2) Uani 1 1 d . .
H16 H 0.490579 0.846209 0.803048 0.034 Uiso 1 1 calc R U
C46 C 0.7079(14) 0.7163(13) 0.9214(6) 0.030(4) Uani 1 1 d . .
H46 H 0.748882 0.772893 0.927257 0.036 Uiso 1 1 calc R U
C41 C 0.6832(15) 0.2471(14) 0.9553(6) 0.038(6) Uani 1 1 d . .
H41 H 0.754478 0.231041 0.956494 0.046 Uiso 1 1 calc R U
C28 C 0.8794(14) 0.2911(13) 0.8720(6) 0.028(2) Uani 1 1 d . .
H28 H 0.938615 0.292618 0.890929 0.034 Uiso 1 1 calc R U
C1 C 0.3049(13) 0.2851(11) 0.8068(6) 0.0195(16) Uani 1 1 d . .
C5 C 0.1280(14) 0.2310(11) 0.8221(6) 0.0277(18) Uani 1 1 d . .
H5 H 0.057174 0.224451 0.813633 0.033 Uiso 1 1 calc R U
C20 C 0.6991(13) 0.4542(11) 0.7197(6) 0.0245(16) Uani 1 1 d . .
H20 H 0.739152 0.458545 0.745712 0.029 Uiso 1 1 calc R U
C39 C 0.5112(16) 0.2140(13) 0.9720(6) 0.036(6) Uani 1 1 d . .
H39 H 0.463520 0.172508 0.985479 0.044 Uiso 1 1 calc R U
C52 C 0.3600(16) 0.5088(19) 0.5343(7) 0.047(5) Uani 1 1 d . .
C31 C 0.5874(13) 0.2005(12) 0.7663(6) 0.0195(16) Uani 1 1 d . .
C23 C 0.5840(13) 0.4448(11) 0.6451(6) 0.0277(18) Uani 1 1 d . .
H23 H 0.544692 0.440785 0.618836 0.033 Uiso 1 1 calc R U
C51 C 0.2036(14) 0.4531(12) 0.9499(6) 0.040(3) Uani 1 1 d . .
H51A H 0.134728 0.480821 0.952986 0.060 Uiso 1 1 calc R U
H51B H 0.197393 0.384993 0.939845 0.060 Uiso 1 1 calc R U
H51C H 0.241837 0.454484 0.977531 0.060 Uiso 1 1 calc R U
C47 C 0.6940(14) 0.6838(12) 0.8798(6) 0.029(4) Uani 1 1 d . .
H47 H 0.727413 0.715738 0.857251 0.035 Uiso 1 1 calc R U
C38 C 0.4749(15) 0.2927(13) 0.9492(6) 0.036(6) Uani 1 1 d . .
H38 H 0.403492 0.308116 0.947995 0.043 Uiso 1 1 calc R U
C50 C 0.2977(14) 0.6506(11) 0.9290(6) 0.040(3) Uani 1 1 d . .
H50A H 0.232365 0.685758 0.931474 0.060 Uiso 1 1 calc R U
H50B H 0.335078 0.649552 0.956847 0.060 Uiso 1 1 calc R U
H50C H 0.339484 0.684066 0.908131 0.060 Uiso 1 1 calc R U
C49 C 0.2061(14) 0.5182(13) 0.8590(6) 0.040(3) Uani 1 1 d . .
H49A H 0.137962 0.548767 0.860198 0.060 Uiso 1 1 calc R U
H49B H 0.246629 0.552970 0.838101 0.060 Uiso 1 1 calc R U
H49C H 0.198259 0.449192 0.850529 0.060 Uiso 1 1 calc R U
C54 C 0.4658(15) 0.7929(15) 0.4715(6) 0.047(5) Uani 1 1 d . .
H54A H 0.470579 0.720407 0.473528 0.057 Uiso 1 1 calc R U
H54B H 0.395144 0.812051 0.478712 0.057 Uiso 1 1 calc R U

loop_
_atom_site_aniso_label
_atom_site_aniso_U_11
_atom_site_aniso_U_22
_atom_site_aniso_U_33
_atom_site_aniso_U_23
_atom_site_aniso_U_13
_atom_site_aniso_U_12
V1 0.017(2) 0.0108(17) 0.037(2) 0.0018(17) -0.0002(16) -0.0012(15)
S1 0.029(3) 0.024(3) 0.042(4) -0.004(3) 0.005(3) 0.005(3)
P1 0.020(3) 0.016(3) 0.040(4) 0.005(3) 0.002(3) 0.001(2)
Si1 0.018(3) 0.019(3) 0.043(4) -0.001(3) -0.001(3) 0.003(3)
Cl1 0.086(5) 0.032(4) 0.078(5) 0.000(3) -0.022(4) 0.000(3)
Cl2 0.078(5) 0.062(4) 0.054(5) -0.011(4) 0.015(4) -0.013(4)
Cl3 0.042(4) 0.099(5) 0.066(5) 0.010(4) -0.006(3) -0.003(4)
Cl4 0.048(5) 0.165(7) 0.064(5) 0.005(5) 0.004(4) -0.031(5)
O1 0.045(5) 0.017(3) 0.045(4) 0.000(3) 0.000(3) 0.012(3)
O3 0.045(5) 0.017(3) 0.045(4) 0.000(3) 0.000(3) 0.012(3)
N2 0.020(5) 0.012(5) 0.022(6) 0.003(4) -0.002(4) 0.000(4)
F2 0.030(9) 0.070(9) 0.116(13) -0.006(8) -0.025(8) 0.010(7)
N1 0.045(5) 0.017(3) 0.045(4) 0.000(3) 0.000(3) 0.012(3)
F3 0.084(11) 0.019(7) 0.111(12) -0.012(7) -0.002(8) 0.026(7)
O2 0.045(5) 0.017(3) 0.045(4) 0.000(3) 0.000(3) 0.012(3)
O4 0.045(5) 0.017(3) 0.045(4) 0.000(3) 0.000(3) 0.012(3)
F1 0.128(14) 0.056(9) 0.054(10) 0.008(8) 0.002(9) 0.003(8)
N3 0.020(5) 0.012(5) 0.022(6) 0.003(4) -0.002(4) 0.000(4)
N4 0.020(5) 0.012(5) 0.022(6) 0.003(4) -0.002(4) 0.000(4)
C13 0.019(4) 0.004(3) 0.035(5) 0.004(3) -0.006(3) 0.003(3)
C34 0.021(5) 0.022(5) 0.042(6) -0.001(4) 0.003(4) -0.002(4)
C40 0.035(10) 0.016(8) 0.039(10) 0.006(7) 0.002(8) 0.007(7)
C24 0.022(4) 0.011(3) 0.041(4) 0.000(3) 0.006(3) -0.001(3)
C18 0.022(4) 0.011(3) 0.041(4) 0.000(3) 0.006(3) -0.001(3)
C25 0.019(4) 0.004(3) 0.035(5) 0.004(3) -0.006(3) 0.003(3)
C30 0.022(4) 0.011(3) 0.041(4) 0.000(3) 0.006(3) -0.001(3)
C32 0.014(8) 0.024(8) 0.026(9) 0.000(7) 0.000(6) -0.006(6)
C36 0.014(8) 0.024(8) 0.026(9) 0.000(7) 0.000(6) -0.006(6)
C26 0.022(4) 0.011(3) 0.041(4) 0.000(3) 0.006(3) -0.001(3)
C12 0.022(4) 0.011(3) 0.041(4) 0.000(3) 0.006(3) -0.001(3)
C37 0.019(4) 0.004(3) 0.035(5) 0.004(3) -0.006(3) 0.003(3)
C27 0.011(11) 0.010(10) 0.039(13) -0.009(9) -0.001(9) 0.005(8)
C21 0.019(4) 0.021(4) 0.043(5) 0.001(4) 0.000(3) -0.007(3)
C19 0.019(4) 0.004(3) 0.035(5) 0.004(3) -0.006(3) 0.003(3)
C44 0.022(9) 0.012(8) 0.043(10) -0.002(7) -0.006(7) 0.002(6)
C10 0.021(5) 0.022(5) 0.042(6) -0.001(4) 0.003(4) -0.002(4)
C48 0.022(9) 0.012(8) 0.043(10) -0.002(7) -0.006(7) 0.002(6)
C7 0.019(4) 0.004(3) 0.035(5) 0.004(3) -0.006(3) 0.003(3)
C15 0.019(4) 0.021(4) 0.043(5) 0.001(4) 0.000(3) -0.007(3)
C17 0.019(4) 0.021(4) 0.043(5) 0.001(4) 0.000(3) -0.007(3)
C6 0.022(4) 0.011(3) 0.041(4) 0.000(3) 0.006(3) -0.001(3)
C2 0.022(4) 0.011(3) 0.041(4) 0.000(3) 0.006(3) -0.001(3)
C33 0.015(9) 0.029(9) 0.046(11) -0.001(8) 0.002(7) 0.015(7)
C42 0.016(13) 0.035(13) 0.045(15) 0.001(11) 0.000(10) 0.008(10)
C35 0.015(9) 0.029(9) 0.046(11) -0.001(8) 0.002(7) 0.015(7)
C8 0.022(4) 0.011(3) 0.041(4) 0.000(3) 0.006(3) -0.001(3)
C11 0.019(4) 0.021(4) 0.043(5) 0.001(4) 0.000(3) -0.007(3)
C3 0.019(4) 0.021(4) 0.043(5) 0.001(4) 0.000(3) -0.007(3)
C29 0.040(14) 0.014(11) 0.038(14) 0.005(10) 0.004(11) -0.001(10)
C9 0.019(4) 0.021(4) 0.043(5) 0.001(4) 0.000(3) -0.007(3)
C53 0.052(16) 0.043(14) 0.038(16) 0.000(12) 0.016(12) 0.007(12)
C22 0.021(5) 0.022(5) 0.042(6) -0.001(4) 0.003(4) -0.002(4)
C4 0.021(5) 0.022(5) 0.042(6) -0.001(4) 0.003(4) -0.002(4)
C45 0.038(10) 0.012(8) 0.036(10) -0.010(7) -0.003(8) -0.002(7)
C14 0.022(4) 0.011(3) 0.041(4) 0.000(3) 0.006(3) -0.001(3)
C43 0.019(4) 0.004(3) 0.035(5) 0.004(3) -0.006(3) 0.003(3)
C16 0.021(5) 0.022(5) 0.042(6) -0.001(4) 0.003(4) -0.002(4)
C46 0.035(10) 0.016(8) 0.039(10) 0.006(7) 0.002(8) 0.007(7)
C41 0.024(14) 0.036(14) 0.055(17) 0.009(12) 0.009(12) 0.008(11)
C28 0.021(5) 0.022(5) 0.042(6) -0.001(4) 0.003(4) -0.002(4)
C1 0.019(4) 0.004(3) 0.035(5) 0.004(3) -0.006(3) 0.003(3)
C5 0.019(4) 0.021(4) 0.043(5) 0.001(4) 0.000(3) -0.007(3)
C20 0.022(4) 0.011(3) 0.041(4) 0.000(3) 0.006(3) -0.001(3)
C39 0.044(16) 0.016(12) 0.047(16) 0.009(11) -0.012(12) -0.012(11)
C52 0.023(10) 0.081(13) 0.039(11) 0.016(10) 0.002(8) 0.006(9)
C31 0.019(4) 0.004(3) 0.035(5) 0.004(3) -0.006(3) 0.003(3)
C23 0.019(4) 0.021(4) 0.043(5) 0.001(4) 0.000(3) -0.007(3)
C51 0.041(8) 0.032(7) 0.046(9) -0.010(7) -0.005(6) 0.011(6)
C47 0.038(10) 0.012(8) 0.036(10) -0.010(7) -0.003(8) -0.002(7)
C38 0.033(14) 0.030(13) 0.046(15) -0.009(12) 0.001(11) 0.018(11)
C50 0.041(8) 0.032(7) 0.046(9) -0.010(7) -0.005(6) 0.011(6)
C49 0.041(8) 0.032(7) 0.046(9) -0.010(7) -0.005(6) 0.011(6)
C54 0.023(10) 0.081(13) 0.039(11) 0.016(10) 0.002(8) 0.006(9)

loop_
_atom_type_symbol
_atom_type_description
_atom_type_scat_dispersion_real
_atom_type_scat_dispersion_imag
_atom_type_scat_source
C C 0.0033 0.0016 'International Tables Vol C Tables 4.2.6.8 and 6.1.1.4'
Cl Cl 0.1484 0.1585 'International Tables Vol C Tables 4.2.6.8 and 6.1.1.4'
V V 0.3005 0.5294 'International Tables Vol C Tables 4.2.6.8 and 6.1.1.4'
P P 0.1023 0.0942 'International Tables Vol C Tables 4.2.6.8 and 6.1.1.4'
Si Si 0.0817 0.0704 'International Tables Vol C Tables 4.2.6.8 and 6.1.1.4'
N N 0.0061 0.0033 'International Tables Vol C Tables 4.2.6.8 and 6.1.1.4'
S S 0.1246 0.1234 'International Tables Vol C Tables 4.2.6.8 and 6.1.1.4'
O O 0.0106 0.0060 'International Tables Vol C Tables 4.2.6.8 and 6.1.1.4'
F F 0.0171 0.0103 'International Tables Vol C Tables 4.2.6.8 and 6.1.1.4'
H H 0.0000 0.0000 'International Tables Vol C Tables 4.2.6.8 and 6.1.1.4'

loop_
_geom_angle_atom_site_label_1
_geom_angle_atom_site_label_2
_geom_angle_atom_site_label_3
_geom_angle
N1 V1 N2 110.6(7)
N1 V1 N3 109.0(7)
N2 V1 N3 108.9(6)
N1 V1 N4 106.8(7)
N2 V1 N4 110.2(6)
N3 V1 N4 111.3(6)
O4 S1 O3 115.8(8)
O4 S1 O2 114.0(8)
O3 S1 O2 114.3(7)
O4 S1 C52 101.9(9)
O3 S1 C52 106.4(10)
O2 S1 C52 102.1(9)
O1 P1 N1 111.2(8)
O1 P1 C37 105.9(8)
N1 P1 C37 111.4(8)
O1 P1 C43 112.2(7)
N1 P1 C43 107.2(8)
C37 P1 C43 109.1(8)
O1 Si1 C51 105.9(7)
O1 Si1 C49 108.3(8)
C51 Si1 C49 110.3(9)
O1 Si1 C50 105.4(8)
C51 Si1 C50 113.2(9)
C49 Si1 C50 113.2(9)
P1 O1 Si1 161.3(8)
C13 N2 C19 115.9(13)
C13 N2 V1 123.7(11)
C19 N2 V1 120.0(10)
P1 N1 V1 174.3(10)
C31 N3 C25 117.7(13)
C31 N3 V1 118.5(11)
C25 N3 V1 123.2(11)
C7 N4 C1 117.3(15)
C7 N4 V1 115.2(11)
C1 N4 V1 127.5(12)
C18 C13 C14 120.3(15)
C18 C13 N2 120.2(15)
C14 C13 N2 119.3(15)
C35 C34 C33 119.4(19)
C41 C40 C39 119.4(19)
C19 C24 C23 117.1(18)
C13 C18 C17 119.5(16)
C26 C25 C30 116.7(17)
C26 C25 N3 122.8(15)
C30 C25 N3 120.4(15)
C29 C30 C25 121.0(17)
C31 C32 C33 122.6(17)
C35 C36 C31 119.3(17)
C27 C26 C25 123.0(17)
C7 C12 C11 120.2(17)
C42 C37 C38 117.0(16)
C42 C37 P1 122.8(15)
C38 C37 P1 120.2(14)
C26 C27 C28 119.5(17)
C20 C21 C22 119.7(19)
C24 C19 C20 121.0(17)
C24 C19 N2 115.2(16)
C20 C19 N2 123.8(16)
C43 C44 C45 115.6(17)
C9 C10 C11 120.3(19)
C43 C48 C47 119.1(18)
C12 C7 N4 122.7(15)
C12 C7 C8 119.1(17)
N4 C7 C8 118.2(15)
C14 C15 C16 120.0(17)
C16 C17 C18 120.1(17)
C5 C6 C1 122.5(18)
C1 C2 C3 120.4(19)
C34 C33 C32 117.7(18)
C37 C42 C41 123.6(19)
C36 C35 C34 122.9(18)
C9 C8 C7 118.5(17)
C10 C11 C12 120.8(18)
C2 C3 C4 122.2(19)
C28 C29 C30 120.8(18)
C10 C9 C8 120.9(18)
Cl2 C53 Cl1 111.6(11)
C21 C22 C23 119.4(18)
C5 C4 C3 119.4(17)
C46 C45 C44 120.2(18)
C15 C14 C13 120.0(16)
C48 C43 C44 125.1(16)
C48 C43 P1 121.0(15)
C44 C43 P1 113.9(13)
C17 C16 C15 120.1(17)
C47 C46 C45 121.2(18)
C40 C41 C42 119(2)
C29 C28 C27 118.8(18)
C2 C1 N4 121.2(17)
C2 C1 C6 117.0(17)
N4 C1 C6 121.9(16)
C4 C5 C6 118.5(19)
C21 C20 C19 120.6(18)
C38 C39 C40 122.1(19)
F3 C52 F2 108.9(18)
F3 C52 F1 108.4(19)
F2 C52 F1 101.1(18)
F3 C52 S1 116.2(17)
F2 C52 S1 111.7(16)
F1 C52 S1 109.5(15)
C32 C31 C36 118.1(16)
C32 C31 N3 121.8(16)
C36 C31 N3 120.0(16)
C22 C23 C24 122.2(18)
C46 C47 C48 118.7(18)
C39 C38 C37 118.7(19)
Cl4 C54 Cl3 113.9(11)

loop_
_geom_bond_atom_site_label_1
_geom_bond_atom_site_label_2
_geom_bond_distance
V1 N1 1.686(16)
V1 N2 1.887(13)
V1 N3 1.891(13)
V1 N4 1.902(14)
S1 O4 1.397(13)
S1 O3 1.449(11)
S1 O2 1.459(13)
S1 C52 1.78(2)
P1 O1 1.560(13)
P1 N1 1.595(16)
P1 C37 1.773(17)
P1 C43 1.817(17)
Si1 O1 1.690(13)
Si1 C51 1.815(18)
Si1 C49 1.819(19)
Si1 C50 1.820(17)
Cl1 C53 1.765(18)
Cl2 C53 1.689(18)
Cl3 C54 1.73(2)
Cl4 C54 1.699(19)
N2 C13 1.426(18)
N2 C19 1.44(2)
F2 C52 1.35(2)
F3 C52 1.30(2)
F1 C52 1.36(2)
N3 C31 1.423(19)
N3 C25 1.42(2)
N4 C7 1.40(2)
N4 C1 1.411(19)
C13 C18 1.38(2)
C13 C14 1.39(2)
C34 C35 1.37(2)
C34 C33 1.37(2)
C40 C41 1.35(2)
C40 C39 1.39(2)
C24 C19 1.37(2)
C24 C23 1.39(2)
C18 C17 1.39(2)
C25 C26 1.38(2)
C25 C30 1.40(2)
C30 C29 1.39(2)
C32 C31 1.35(2)
C32 C33 1.38(2)
C36 C35 1.32(2)
C36 C31 1.40(2)
C26 C27 1.37(2)
C12 C7 1.35(2)
C12 C11 1.39(2)
C37 C42 1.37(2)
C37 C38 1.42(2)
C27 C28 1.40(2)
C21 C20 1.36(2)
C21 C22 1.37(2)
C19 C20 1.39(2)
C44 C43 1.40(2)
C44 C45 1.44(2)
C10 C9 1.36(2)
C10 C11 1.38(2)
C48 C43 1.33(2)
C48 C47 1.43(2)
C7 C8 1.47(2)
C15 C14 1.36(2)
C15 C16 1.40(2)
C17 C16 1.37(2)
C6 C5 1.38(2)
C6 C1 1.45(2)
C2 C1 1.37(2)
C2 C3 1.37(2)
C42 C41 1.37(2)
C8 C9 1.37(2)
C3 C4 1.40(2)
C29 C28 1.37(2)
C22 C23 1.37(2)
C4 C5 1.37(2)
C45 C46 1.39(2)
C46 C47 1.38(2)
C39 C38 1.36(2)
